data_9004485
loop_
_publ_author_name
'Jacobsen S D'
'Smyth J R'
'Swope R J'
'Downs R T'

_publ_section_title
;
 Rigid-body character of the SO4 groups in celestine, anglesite and
 barite
;
_journal_name_full 'The Canadian Mineralogist'
_journal_page_first 1053
_journal_page_last 1060
_journal_volume 36
_journal_year 1998
_chemical_formula_sum 'Ba O4 S'
_chemical_name_mineral Barite
_space_group_crystal_system orthorhombic
_space_group_IT_number 62
_space_group_name_Hall '-P 2c 2ab'
_space_group_name_H-M_alt 'P b n m'
_cell_angle_alpha 90
_cell_angle_beta 90
_cell_angle_gamma 90
_cell_formula_units_Z 4
_cell_length_a 7.1540
_cell_length_b 8.8790
_cell_length_c 5.4540
_cell_volume 346.440
_cod_original_formula_sum 'Ba S O4'
_cod_database_code 9004485

loop_
_space_group_symop_id
_space_group_symop_operation_xyz
1 x,y,z
2 x,y,1/2-z
3 -x,-y,1/2+z
4 1/2+x,1/2-y,1/2+z
5 1/2-x,1/2+y,1/2-z
6 1/2-x,1/2+y,z
7 1/2+x,1/2-y,-z
8 -x,-y,-z

loop_
_atom_site_aniso_label
_atom_site_aniso_U_11
_atom_site_aniso_U_22
_atom_site_aniso_U_33
_atom_site_aniso_U_12
_atom_site_aniso_U_13
_atom_site_aniso_U_23
Ba 0.01025 0.00843 0.01298 -0.00048 0.00000 0.00000
S 0.00910 0.00840 0.00930 0.00033 0.00000 0.00000
O1 0.02660 0.01310 0.02800 0.01050 0.00000 0.00000
O2 0.01170 0.02090 0.02020 -0.00670 0.00000 0.00000
O3 0.01490 0.01490 0.01030 -0.00200 -0.00280 0.00080

loop_
_atom_site_label
_atom_site_fract_x
_atom_site_fract_y
_atom_site_fract_z
Ba 0.15842 0.18453 0.25000
S 0.19082 0.43749 0.75000
O1 0.10720 0.58700 0.75000
O2 0.04980 0.31760 0.75000
O3 0.31180 0.41940 0.97040

loop_
_cod_related_entry_id
_cod_related_entry_database
_cod_related_entry_code
1 AMCSD 0005559
2 AMCSD 0005560

loop_
_[local]_alternative_name_id
_[local]_alternative_name_type
_[local]_alternative_name_source
_[local]_alternative_name_source_id
_[local]_alternative_name_value
1 mineral AMCSD 0005559 "Barite"
2 mineral AMCSD 0005560 "Baryte"

_database_code_amcsd 0005559
